data_4500891
loop_
_publ_author_name
'Saha, Dipankar'
'Madras, Giridhar'
'Guru Row, Tayur N.'

_publ_section_title
;
 Manipulation of the Hydration Levels in Minerals of Sodium Cadmium
 Bisulfate toward the Design of Functional Materials
;
_journal_issue 7
_journal_name_full 'Crystal Growth &amp; Design'
_journal_page_first 3213
_journal_paper_doi 10.1021/cg2004613
_journal_volume 11
_journal_year 2011
_chemical_compound_source 'see text'
_chemical_formula_moiety ' Na1.74 O3.36, 2(Cd2 Na), 9.174(O), 3.162(O), 2.826(O), 2.838(O), 2.64(O), 6(Na)'
_chemical_formula_sum 'Cd12.01 Na11.99 O90 S18'
_chemical_formula_weight 3643.31
_chemical_name_systematic ?
_space_group_IT_number 158
_symmetry_cell_setting trigonal
_symmetry_Int_Tables_number 158
_symmetry_space_group_name_Hall 'P 3 -2"c'
_symmetry_space_group_name_H-M 'P 3 c 1'
_atom_sites_solution_primary direct
_atom_sites_solution_secondary difmap
_cell_angle_alpha 90
_cell_angle_beta 90
_cell_angle_gamma 120
_cell_formula_units_Z 1
_cell_length_a 15.6033(2)
_cell_length_b 15.6033(2)
_cell_length_c 8.8392(1)
_cell_measurement_reflns_used 3700
_cell_measurement_temperature 298(2)
_cell_measurement_theta_max 32.86
_cell_measurement_theta_min 0.963
_cell_volume 1863.70(4)
_computing_cell_refinement
;
CrysAlisPro, Oxford Diffraction Ltd.,
Version 1.171.33.32
;
_computing_data_collection
;
CrysAlisPro, Oxford Diffraction Ltd.,
Version 1.171.33.32 
;
_computing_data_reduction
;
CrysAlisPro, Oxford Diffraction Ltd.,
Version 1.171.33.32
;
_computing_molecular_graphics 'SHELXL97 (Sheldrick, 1997)'
_computing_publication_material 'PLATON (Spek, 2003)'
_computing_structure_refinement 'SHELXS 97 (Sheldrick, 1997)'
_computing_structure_solution
;
CrysAlisPro, Oxford Diffraction Ltd.,
Version 1.171.33.32
;
_diffrn_ambient_temperature 293(2)
_diffrn_detector_area_resol_mean 16.0839
_diffrn_measured_fraction_theta_full 0.963
_diffrn_measured_fraction_theta_max 0.963
_diffrn_measurement_device_type 'Xcalibur, Eos, Mova'
_diffrn_measurement_method '\w scans'
_diffrn_radiation_monochromator graphite
_diffrn_radiation_source 'fine-focus sealed tube'
_diffrn_radiation_type MoK\a
_diffrn_radiation_wavelength 0.71073
_diffrn_reflns_av_R_equivalents 0.0523
_diffrn_reflns_av_sigmaI/netI 0.0225
_diffrn_reflns_limit_h_max 23
_diffrn_reflns_limit_h_min -23
_diffrn_reflns_limit_k_max 23
_diffrn_reflns_limit_k_min -23
_diffrn_reflns_limit_l_max 13
_diffrn_reflns_limit_l_min -13
_diffrn_reflns_number 37997
_diffrn_reflns_theta_full 32.86
_diffrn_reflns_theta_max 32.86
_diffrn_reflns_theta_min 3.01
_diffrn_standards_number 0
_exptl_absorpt_coefficient_mu 4.085
_exptl_absorpt_correction_T_max 1
_exptl_absorpt_correction_T_min 0.56737
_exptl_absorpt_correction_type 'numerical from crystal shape'
_exptl_absorpt_process_details
;
CrysAlisPro, Oxford Diffraction Ltd.,
Version 1.171.33.34d (release 27-02-2009 CrysAlis171 .NET)
(compiled Feb 27 2009,15:38:38)
Empirical absorption correction using spherical harmonics,
 implemented in SCALE3 ABSPACK scaling algorithm.
;
_exptl_crystal_colour ' colourless'
_exptl_crystal_density_diffrn 3.246
_exptl_crystal_density_method 'Not Measured'
_exptl_crystal_description ' block'
_exptl_crystal_F_000 1717
_exptl_crystal_size_max 0.15
_exptl_crystal_size_mid 0.12
_exptl_crystal_size_min 0.09
_refine_diff_density_max 0.893
_refine_diff_density_min -0.855
_refine_diff_density_rms 0.115
_refine_ls_abs_structure_details 'Flack H D (1983), Acta Cryst. A39, 876-881'
_refine_ls_abs_structure_Flack 0.015(18)
_refine_ls_extinction_coef 0.00118(13)
_refine_ls_extinction_expression Fc^*^=kFc[1+0.001xFc^2^\l^3^/sin(2\q)]^-1/4^
_refine_ls_extinction_method SHELXL
_refine_ls_goodness_of_fit_ref 1.039
_refine_ls_matrix_type full
_refine_ls_number_parameters 228
_refine_ls_number_reflns 4368
_refine_ls_number_restraints 1
_refine_ls_restrained_S_all 1.039
_refine_ls_R_factor_all 0.0231
_refine_ls_R_factor_gt 0.0213
_refine_ls_shift/su_max 0.001
_refine_ls_shift/su_mean 0.000
_refine_ls_structure_factor_coef Fsqd
_refine_ls_weighting_details 'calc w=1/[\s^2^(Fo^2^)+(0.0287P)^2^+1.2595P] where P=(Fo^2^+2Fc^2^)/3'
_refine_ls_weighting_scheme calc
_refine_ls_wR_factor_gt 0.0530
_refine_ls_wR_factor_ref 0.0536
_reflns_number_gt 4190
_reflns_number_total 4368
_reflns_threshold_expression >2sigma(I)
_cod_data_source_file cg2004613_si_002.cif
_cod_data_source_block HNACD
_cod_depositor_comments
;
The following automatic conversions were performed:

'_symmetry_cell_setting' value 'Trigonal' changed to 'trigonal'
according to /home/saulius/struct/CIF-dictionaries/cif_core.dic
dictionary named 'cif_core.dic' version 2.4.1 from 2010-06-29.

Automatic conversion script
Id: cif_fix_values 1715 2011-07-08 13:25:40Z adriana 
;
_cod_database_code 4500891

loop_
_symmetry_equiv_pos_site_id
_symmetry_equiv_pos_as_xyz
1 x,y,z
2 -y,x-y,z
3 -x+y,-x,z
4 -y,-x,1/2+z
5 x,x-y,1/2+z
6 -x+y,y,1/2+z

loop_
_atom_site_aniso_label
_atom_site_aniso_U_11
_atom_site_aniso_U_22
_atom_site_aniso_U_33
_atom_site_aniso_U_23
_atom_site_aniso_U_13
_atom_site_aniso_U_12
Cd2 0.0150(1) 0.0160(1) 0.0224(1) 0.0049(1) 0.0013(1) 0.0063(1)
Cd3 0.0139(2) 0.0139(2) 0.0180(3) 0.0000 0.0000 0.0069(1)
S2 0.0126(3) 0.0170(3) 0.0103(3) -0.0024(2) 0.0004(2) 0.0070(2)
S3 0.0176(3) 0.0167(3) 0.0229(3) -0.0040(2) -0.0053(3) 0.0078(3)
Na3 0.0139(2) 0.0139(2) 0.0180(3) 0.0000 0.0000 0.0069(1)
O5 0.0192(10) 0.0209(10) 0.0210(9) -0.0079(8) -0.0081(8) 0.0106(8)
O6 0.0215(10) 0.0182(10) 0.0327(12) 0.0025(9) 0.0118(9) 0.0086(9)
O7 0.0246(11) 0.0467(15) 0.0117(9) 0.0044(9) -0.0014(8) 0.0144(11)
O8 0.0281(12) 0.0333(13) 0.0467(15) -0.0216(12) -0.0040(11) 0.0209(11)
O10 0.0201(11) 0.0214(14) 0.0626(19) -0.0006(13) -0.0090(12) 0.0035(11)
O13 0.0248(10) 0.0158(9) 0.0195(9) -0.0009(7) 0.0014(8) 0.0074(8)
O14 0.0314(12) 0.0246(11) 0.0309(12) 0.0060(9) 0.0066(10) 0.0181(10)
Na2 0.0150(1) 0.0160(1) 0.0224(1) 0.0049(1) 0.0013(1) 0.0063(1)
Cd1 0.0154(1) 0.0154(1) 0.0164(1) 0.0000 0.0000 0.0077(1)
S1 0.0126(3) 0.0138(2) 0.0129(3) 0.0010(2) 0.0007(2) 0.0069(2)
O1 0.0227(12) 0.0312(11) 0.0281(11) 0.0162(9) 0.0075(10) 0.0156(10)
O2 0.0224(10) 0.0199(10) 0.0215(10) -0.0049(8) -0.0081(8) 0.0111(8)
O3 0.0217(10) 0.0221(10) 0.0273(11) -0.0096(8) -0.0045(9) 0.0123(8)
O4 0.0206(10) 0.0257(10) 0.0212(10) -0.0012(8) 0.0068(8) 0.0121(9)
Cd5 0.0308(5) 0.0308(5) 0.0554(11) 0.0000 0.0000 0.0154(3)
Na5 0.0308(5) 0.0308(5) 0.0554(11) 0.0000 0.0000 0.0154(3)
O12B 0.078(6) 0.063(5) 0.026(3) -0.011(3) -0.005(3) 0.027(5)
Cd4 0.0231(1) 0.0172(2) 0.0246(2) 0.0008(1) 0.0009(1) 0.0096(1)
Na4 0.0172(1) 0.0211(2) 0.0246(2) 0.0000(1) -0.0008(1) 0.0076(1)
O9A 0.035(2) 0.020(3) 0.073(6) -0.007(3) -0.026(3) 0.019(3)
O11A 0.038(4) 0.018(3) 0.159(11) 0.007(6) 0.013(7) 0.012(3)
O15 0.0317(10) 0.0302(12) 0.0261(11) -0.0038(10) -0.0048(9) 0.0207(10)
O9B 0.081(5) 0.024(7) 0.029(3) -0.005(4) -0.016(3) 0.031(5)
O11B 0.027(3) 0.035(4) 0.057(4) -0.020(4) 0.000(3) 0.017(3)
O12A 0.054(4) 0.061(5) 0.026(3) 0.011(3) 0.014(3) 0.037(4)
Na1 0.0214(6) 0.0210(6) 0.0290(7) 0.0063(5) 0.0079(5) 0.0142(5)

loop_
_atom_site_label
_atom_site_type_symbol
_atom_site_thermal_displace_type
_atom_site_fract_x
_atom_site_fract_y
_atom_site_fract_z
_atom_site_occupancy
_atom_site_U_iso_or_equiv
Cd2 Cd Uani 0.09934(2) 0.45244(2) 0.37273(3) 0.819 0.0184(1)
Cd3 Cd Uani 0.33333 0.66667 0.27238(7) 0.423 0.0152(1)
S2 S Uani 0.17236(5) 0.68267(5) 0.52311(7) 1.000 0.0135(2)
S3 S Uani -0.14679(10) 0.35947(5) 0.28819(9) 1.000 0.0194(2)
Na3 Na Uani 0.33333 0.66667 0.27238(7) 0.577 0.0152(1)
O5 O Uani 0.10067(16) 0.60156(16) 0.4248(3) 1.000 0.0201(6)
O6 O Uani 0.26806(18) 0.73681(17) 0.4430(3) 1.000 0.0247(6)
O7 O Uani 0.18530(19) 0.6375(2) 0.6620(2) 1.000 0.0292(7)
O8 O Uani 0.1371(2) 0.7497(2) 0.5610(3) 1.000 0.0336(8)
O10 O Uani -0.0415(4) 0.4321(2) 0.2662(4) 1.000 0.0378(9)
O13 O Uani 0.04909(17) 0.40906(16) 0.6240(3) 1.000 0.0213(5)
O14 O Uani 0.0392(2) 0.28530(18) 0.3352(3) 1.000 0.0271(7)
Na2 Na Uani 0.09934(2) 0.45244(2) 0.37273(3) 0.181 0.0184(1)
Cd1 Cd Uani 0.00000 0.00000 0.44038(4) 1.000 0.0157(1)
S1 S Uani 0.17064(10) 0.16698(5) 0.19314(7) 1.000 0.0130(2)
O1 O Uani 0.1434(4) 0.09105(19) 0.3107(3) 1.000 0.0264(7)
O2 O Uani 0.0882(3) 0.13930(17) 0.0865(3) 1.000 0.0210(6)
O3 O Uani 0.1960(3) 0.26155(17) 0.2650(3) 1.000 0.0231(6)
O4 O Uani 0.2575(3) 0.17738(18) 0.1092(3) 1.000 0.0223(6)
Cd5 Cd Uani 0.66667 0.33334 0.0405(3) 0.132 0.0390(4)
Na5 Na Uani 0.66667 0.33334 0.0405(3) 0.868 0.0390(4)
O12B O Uani 0.5162(7) 0.1780(14) 0.4425(7) 0.560 0.059(3)
Cd4 Cd Uani 0.69756(4) 0.12446(2) 0.17310(4) 0.665 0.0218(1)
Na4 Na Uani -0.12446(2) 0.57310(2) 0.17310(4) 0.335 0.0218(1)
O9A O Uani 0.4382(5) 0.1660(10) 0.2027(11) 0.529 0.040(2)
O11A O Uani 0.5927(7) 0.3883(6) 0.2957(16) 0.527 0.073(4)
O15 O Uani 0.39034(19) 0.3158(4) 0.4200(3) 1.000 0.0270(6)
O9B O Uani 0.4796(8) 0.1910(15) 0.1609(9) 0.472 0.043(3)
O11B O Uani 0.5948(6) 0.3971(7) 0.2072(10) 0.473 0.039(2)
O12A O Uani 0.4532(7) 0.1556(13) 0.4219(9) 0.440 0.043(2)
Na1 Na Uani 0.23157(10) 0.00399(10) 0.05100(16) 1.000 0.0222(4)

loop_
_atom_type_symbol
_atom_type_description
_atom_type_scat_dispersion_real
_atom_type_scat_dispersion_imag
_atom_type_scat_source
S S 0.1246 0.1234 'International Tables Vol C Tables 4.2.6.8 and 6.1.1.4'
O O 0.0106 0.0060 'International Tables Vol C Tables 4.2.6.8 and 6.1.1.4'
Na Na 0.0362 0.0249 'International Tables Vol C Tables 4.2.6.8 and 6.1.1.4'
Cd Cd -0.8075 1.2024 'International Tables Vol C Tables 4.2.6.8 and 6.1.1.4'

loop_
_geom_angle_atom_site_label_1
_geom_angle_atom_site_label_2
_geom_angle_atom_site_label_3
_geom_angle
_geom_angle_site_symmetry_1
_geom_angle_site_symmetry_3
_geom_angle_publ_flag
O5 Cd2 O10 75.45(10) . . yes
O5 Cd2 O13 86.37(9) . . yes
O5 Cd2 O14 159.72(11) . . yes
O5 Cd2 O6 87.73(10) . 2_665 yes
O5 Cd2 O7 78.95(11) . 5_564 yes
O10 Cd2 O13 101.13(12) . . yes
O10 Cd2 O14 87.94(11) . . yes
O6 Cd2 O10 158.32(10) 2_665 . yes
O7 Cd2 O10 88.02(12) 5_564 . yes
O13 Cd2 O14 85.50(9) . . yes
O6 Cd2 O13 91.17(10) 2_665 . yes
O7 Cd2 O13 160.23(10) 5_564 . yes
O6 Cd2 O14 110.97(11) 2_665 . yes
O7 Cd2 O14 112.55(11) 5_564 . yes
O6 Cd2 O7 75.21(11) 2_665 5_564 yes
O6 Cd3 O6 83.87(9) . 2_665 yes
O6 Cd3 O6 83.90(10) . 3_565 yes
O6 Cd3 O7 74.08(9) . 4_664 yes
O6 Cd3 O7 98.60(10) . 5_564 yes
O6 Cd3 O7 157.32(10) . 6_554 yes
O6 Cd3 O6 83.88(9) 2_665 3_565 yes
O6 Cd3 O7 157.34(10) 2_665 4_664 yes
O6 Cd3 O7 74.08(10) 2_665 5_564 yes
O6 Cd3 O7 98.63(9) 2_665 6_554 yes
O6 Cd3 O7 98.60(9) 3_565 4_664 yes
O6 Cd3 O7 157.35(10) 3_565 5_564 yes
O6 Cd3 O7 74.04(10) 3_565 6_554 yes
O7 Cd3 O7 103.75(11) 4_664 5_564 yes
O7 Cd3 O7 103.72(10) 4_664 6_554 yes
O7 Cd3 O7 103.77(11) 5_564 6_554 yes
O1 Cd1 O2 85.83(14) . 5_555 yes
O1 Cd1 O2 85.68(12) . 6_555 yes
O1 Cd1 O1 96.78(15) 2_555 3_555 yes
O1 Cd1 O2 85.68(11) 2_555 4_555 yes
O1 Cd1 O2 176.17(11) 2_555 5_555 yes
O1 Cd1 O2 85.84(14) 2_555 6_555 yes
O1 Cd1 O2 85.84(13) 3_555 4_555 yes
O1 Cd1 O2 85.67(14) 3_555 5_555 yes
O1 Cd1 O2 176.16(10) 3_555 6_555 yes
O2 Cd1 O2 91.57(12) 4_555 5_555 yes
O2 Cd1 O2 91.57(11) 4_555 6_555 yes
O2 Cd1 O2 91.57(14) 5_555 6_555 yes
O1 Cd1 O1 96.78(14) . 2_555 yes
O1 Cd1 O1 96.77(13) . 3_555 yes
O1 Cd1 O2 176.16(10) . 4_555 yes
O5 S2 O6 108.85(15) . . yes
O5 S2 O7 107.74(15) . . yes
O5 S2 O8 110.90(17) . . yes
O6 S2 O7 109.30(17) . . yes
O6 S2 O8 109.83(16) . . yes
O7 S2 O8 110.18(16) . . yes
O1 S1 O3 109.17(15) . . yes
O1 S1 O4 108.8(2) . . yes
O2 S1 O3 109.17(17) . . yes
O2 S1 O4 109.17(16) . . yes
O3 S1 O4 109.56(16) . . yes
O1 S1 O2 110.95(19) . . yes
Cd2 O5 S2 125.96(16) . . yes
Cd3 O6 S2 125.83(13) . . yes
Cd2 O6 S2 128.41(16) 3_565 . yes
Cd2 O7 S2 114.29(18) 5_565 . yes
Cd3 O7 S2 127.73(17) 4_665 . yes
Cd2 O10 S3 133.3(2) . . yes
Cd1 O1 S1 131.2(3) . . yes
Cd1 O2 S1 131.12(17) 4_554 . yes

loop_
_geom_bond_atom_site_label_1
_geom_bond_atom_site_label_2
_geom_bond_distance
_geom_bond_site_symmetry_2
_geom_bond_publ_flag
Cd2 O5 2.362(2) . yes
Cd2 O10 2.263(5) . yes
Cd2 O13 2.340(3) . yes
Cd2 O14 2.312(2) . yes
Cd2 O6 2.300(3) 2_665 yes
Cd2 O7 2.343(3) 5_564 yes
Cd3 O6 2.372(3) . yes
Cd3 O6 2.371(3) 2_665 yes
Cd3 O6 2.372(3) 3_565 yes
Cd3 O7 2.333(3) 4_664 yes
Cd3 O7 2.333(4) 5_564 yes
Cd3 O7 2.333(4) 6_554 yes
Cd1 O1 2.272(4) 3_555 yes
Cd1 O2 2.301(3) 4_555 yes
Cd1 O2 2.301(4) 5_555 yes
Cd1 O2 2.301(2) 6_555 yes
Cd1 O1 2.272(4) . yes
Cd1 O1 2.271(4) 2_555 yes
S2 O5 1.481(3) . yes
S2 O8 1.444(3) . yes
S2 O6 1.478(3) . yes
S2 O7 1.479(2) . yes
S3 O10 1.470(4) . yes
S1 O1 1.470(3) . yes
S1 O2 1.475(3) . yes
S1 O3 1.468(3) . yes
S1 O4 1.481(3) . yes

loop_
_geom_torsion_atom_site_label_1
_geom_torsion_atom_site_label_2
_geom_torsion_atom_site_label_3
_geom_torsion_atom_site_label_4
_geom_torsion
_geom_torsion_site_symmetry_1
_geom_torsion_site_symmetry_2
_geom_torsion_site_symmetry_4
_geom_torsion_publ_flag
O10 Cd2 O5 S2 172.8(2) . . . no
O13 Cd2 O5 S2 70.33(19) . . . no
O14 Cd2 O5 S2 136.8(2) . . . no
O6 Cd2 O5 S2 -20.99(18) 2_665 . . no
O7 Cd2 O5 S2 -96.4(2) 5_564 . . no
O5 Cd2 O7 S2 150.11(18) 5_565 5_565 . no
O10 Cd2 O7 S2 74.5(2) 5_565 5_565 . no
O14 Cd2 O7 S2 -12.4(2) 5_565 5_565 . no
O5 Cd2 O10 S3 -120.9(3) . . . no
O13 Cd2 O10 S3 -37.7(3) . . . no
O14 Cd2 O10 S3 47.3(3) . . . no
O5 Cd2 O6 S2 144.6(2) 3_565 3_565 . no
O10 Cd2 O6 S2 -176.6(3) 3_565 3_565 . no
O13 Cd2 O6 S2 58.3(2) 3_565 3_565 . no
O14 Cd2 O6 S2 -27.4(2) 3_565 3_565 . no
O7 Cd2 O6 S2 -136.3(2) 4_664 3_565 . no
O6 Cd2 O7 S2 -119.32(17) 4_665 5_565 . no
O7 Cd2 O10 S3 160.0(3) 5_564 . . no
O6 Cd2 O10 S3 -161.2(2) 2_665 . . no
O1 Cd1 O1 S1 6.0(2) 2_555 . . no
O2 Cd1 O1 S1 -79.3(2) 6_555 . . no
O1 Cd1 O1 S1 103.6(2) 3_555 . . no
O2 Cd1 O1 S1 -171.2(2) 5_555 . . no
O8 S2 O7 Cd2 18.9(2) . . 5_565 no
O7 S2 O6 Cd2 -123.50(19) . . 3_565 no
O8 S2 O6 Cd2 -2.5(2) . . 3_565 no
O6 S2 O7 Cd2 139.68(15) . . 5_565 no
O6 S2 O5 Cd2 74.0(2) . . . no
O7 S2 O5 Cd2 -44.4(2) . . . no
O8 S2 O5 Cd2 -165.08(16) . . . no
O5 S2 O6 Cd2 119.07(19) . . 3_565 no
O5 S2 O7 Cd2 -102.19(17) . . 5_565 no
O2 S1 O1 Cd1 -40.0(3) . . . no
O3 S1 O1 Cd1 80.3(2) . . . no
O4 S1 O1 Cd1 -160.16(18) . . . no
O1 S1 O2 Cd1 -55.9(3) . . 4_554 no
O3 S1 O2 Cd1 -176.20(19) . . 4_554 no
O4 S1 O2 Cd1 64.1(2) . . 4_554 no
